data_2011018
loop_
_publ_author_name
' Atsushi Ohashi '
' Tsuneo Imamoto '

_publ_section_title
;
 1-<i>tert</i>-Butyl-2-methylphospholane--borane and its coupling
 product 2,2'-bis(1-<i>tert</i>-butylphospholane--borane)
;
_journal_issue 6
_journal_name_full 'Acta Crystallographica Section C'
_journal_page_first 723
_journal_page_last 725
_journal_paper_doi 10.1107/S0108270100004066
_journal_volume 56
_journal_year 2000
_chemical_formula_moiety 'C9 H22 B P '
_chemical_formula_sum 'C9 H22 B P'
_chemical_formula_weight 172.06
_chemical_melting_point 302.0(10)
_space_group_IT_number 33
_symmetry_cell_setting orthorhombic
_symmetry_space_group_name_Hall 'P 2c -2n'
_symmetry_space_group_name_H-M 'P n a 21'
_cell_angle_alpha 90
_cell_angle_beta 90
_cell_angle_gamma 90
_cell_formula_units_Z 4
_cell_length_a 12.52(2)
_cell_length_b 6.9440(10)
_cell_length_c 12.9190(10)
_cell_measurement_reflns_used 25
_cell_measurement_temperature 123.2
_cell_measurement_theta_max 34.7
_cell_measurement_theta_min 7.3
_cell_volume 1123.2(18)
_computing_cell_refinement 'MSC/AFC Diffractometer Control Software'
_computing_data_collection
;
 MSC/AFC Diffractometer Control Software
 (Molecular Structure Corporation, 1993)
;
_computing_data_reduction
;
 TEXSAN
 (Molecular Structure Corporation & Rigaku Corporation, 1999)
;
_computing_molecular_graphics 'ORTEPII (Johnson, 1976)'
_computing_publication_material TEXSAN
_computing_structure_refinement TEXSAN
_computing_structure_solution 'SIR92 (Altomare et al., 1994)'
_diffrn_measured_fraction_theta_full .9897
_diffrn_measured_fraction_theta_max .9897
_diffrn_measurement_device_type 'Rigaku AFC7S'
_diffrn_measurement_method \w-2\q
_diffrn_radiation_type 'Cu K\a'
_diffrn_radiation_wavelength 1.5418
_diffrn_reflns_av_R_equivalents .02
_diffrn_reflns_limit_h_max 0
_diffrn_reflns_limit_h_min -15
_diffrn_reflns_limit_k_max 8
_diffrn_reflns_limit_k_min 0
_diffrn_reflns_limit_l_max 15
_diffrn_reflns_limit_l_min 0
_diffrn_reflns_number 1056
_diffrn_reflns_theta_full 67.61
_diffrn_reflns_theta_max 67.61
_diffrn_standards_decay_% 1.00
_diffrn_standards_interval_count 150
_diffrn_standards_number 3
_exptl_absorpt_coefficient_mu 1.690
_exptl_absorpt_correction_T_max .602
_exptl_absorpt_correction_T_min .576
_exptl_absorpt_correction_type psi-scan
_exptl_absorpt_process_details '(North et al., 1968)'
_exptl_crystal_colour colorless
_exptl_crystal_density_diffrn 1.017
_exptl_crystal_density_method 'not measured'
_exptl_crystal_description prismatic
_exptl_crystal_size_max .400
_exptl_crystal_size_mid .300
_exptl_crystal_size_min .300
_refine_diff_density_max .40
_refine_diff_density_min -.34
_refine_ls_extinction_coef .035(7)
_refine_ls_extinction_method 'Zachariasen (1967) type 2 Gaussian isotropic'
_refine_ls_goodness_of_fit_ref 1.913
_refine_ls_hydrogen_treatment noref
_refine_ls_number_parameters 102
_refine_ls_number_reflns 1030
_refine_ls_R_factor_gt .0391
_refine_ls_shift/su_max .0120
_refine_ls_structure_factor_coef F
_refine_ls_weighting_details 'w = 1/[\s^2^(Fo) + 0.00022|Fo|^2^]'
_refine_ls_weighting_scheme calc
_refine_ls_wR_factor_ref .0495
_reflns_number_gt 1030
_reflns_number_total 1056
_reflns_threshold_expression F^2^>2.0\s(F^2^)
_cod_data_source_file oa1100.cif
_cod_data_source_block II
_cod_depositor_comments
;
The following automatic conversions were performed:

'_chemical_melting_point' value '301-303' was changed to '302.0(10)'
- the average value was taken and precision was estimated.

Automatic conversion script
Id: cif_fix_values 1646 2011-03-28 12:23:43Z adriana 

The following automatic conversions were performed:

'_chemical_melting_point' value '301-303' was changed to '302.0(10)'
- the average value was taken and precision was estimated.

Automatic conversion script
Id: cif_fix_values 1715 2011-07-08 13:25:40Z adriana 
;
_cod_original_cell_volume 1123.0(10)
_cod_original_sg_symbol_H-M 'Pna21     '
_cod_original_formula_sum 'C9 H22 B P '
_cod_database_code 2011018
_cod_database_fobs_code 2011018

loop_
_symmetry_equiv_pos_as_xyz
x,y,z
-x,-y,1/2+z
1/2-x,1/2+y,1/2+z
1/2+x,1/2-y,z

loop_
_atom_site_label
_atom_site_fract_x
_atom_site_fract_y
_atom_site_fract_z
_atom_site_U_iso_or_equiv
_atom_site_adp_type
_atom_site_calc_flag
_atom_site_refinement_flags
_atom_site_occupancy
_atom_site_disorder_assembly
_atom_site_disorder_group
_atom_site_type_symbol
P .81816(4) .17946(7) .0538(7) .01930(10) Uani d . 1.00 . . P
C1 .9571(2) .1250(3) .0168(7) .0217(5) Uani d . 1.00 . . C
C2 .9652(2) .2016(4) -.0945(7) .0291(6) Uani d . 1.00 . . C
C3 .9051(2) .3912(4) -.0990(6) .0342(6) Uani d . 1.00 . . C
C4 .7956(2) .3588(4) -.0476(7) .0297(6) Uani d . 1.00 . . C
C5 .8211(2) .2990(3) .1818(7) .0248(6) Uani d . 1.00 . . C
C6 .8719(2) .1596(4) .2585(7) .0350(7) Uani d . 1.00 . . C
C7 .7054(2) .3439(4) .2137(7) .0342(7) Uani d . 1.00 . . C
C8 .8852(2) .4881(4) .1793(7) .0355(7) Uani d . 1.00 . . C
C9 .9882(2) -.0858(3) .0285(7) .0321(6) Uani d . 1.00 . . C
B .7184(2) -.0311(4) .0452(7) .0313(6) Uani d . 1.00 . . B
H1 1.0034 .1994 .0587 .0255 Uiso calc . 1.00 . . H
H2 .9355 .1106 -.1423 .0364 Uiso calc . 1.00 . . H
H3 1.0396 .2187 -.1130 .0364 Uiso calc . 1.00 . . H
H4 .8973 .4326 -.1699 .0414 Uiso calc . 1.00 . . H
H5 .9448 .4893 -.0633 .0414 Uiso calc . 1.00 . . H
H6 .7677 .4773 -.0186 .0370 Uiso calc . 1.00 . . H
H7 .7437 .3137 -.0970 .0370 Uiso calc . 1.00 . . H
H8 .9444 .1305 .2343 .0449 Uiso calc . 1.00 . . H
H9 .8768 .2139 .3245 .0449 Uiso calc . 1.00 . . H
H10 .8337 .0423 .2600 .0449 Uiso calc . 1.00 . . H
H11 .6659 .2303 .2146 .0423 Uiso calc . 1.00 . . H
H12 .7059 .4041 .2793 .0423 Uiso calc . 1.00 . . H
H13 .6751 .4321 .1639 .0423 Uiso calc . 1.00 . . H
H14 .8874 .5472 .2446 .0434 Uiso calc . 1.00 . . H
H15 .8572 .5762 .1292 .0434 Uiso calc . 1.00 . . H
H16 .9585 .4595 .1583 .0434 Uiso calc . 1.00 . . H
H17 .6473 .0129 .0524 .0404 Uiso calc . 1.00 . . H
H18 .7258 -.0961 -.0197 .0404 Uiso calc . 1.00 . . H
H19 .7326 -.1237 .0993 .0404 Uiso calc . 1.00 . . H
H20 .9807 -.1255 .0988 .0400 Uiso calc . 1.00 . . H
H21 1.0602 -.1057 .0073 .0400 Uiso calc . 1.00 . . H
H22 .9427 -.1654 -.0135 .0400 Uiso calc . 1.00 . . H

loop_
_atom_site_aniso_label
_atom_site_aniso_U_11
_atom_site_aniso_U_22
_atom_site_aniso_U_33
_atom_site_aniso_U_12
_atom_site_aniso_U_13
_atom_site_aniso_U_23
P .0193(3) .0217(3) .0169(3) -.0019(2) .0007(3) -.0007(3)
C1 .0205(9) .0217(9) .0230(10) -.0036(8) .0017(9) -.0020(9)
C2 .0300(10) .0370(10) .0200(10) -.0064(9) .0070(10) -.0030(10)
C3 .0420(10) .0360(10) .0250(10) -.0040(10) .0060(10) .0100(10)
C4 .0340(10) .0340(10) .0220(10) .0030(10) -.0050(10) .0070(10)
C5 .0290(10) .0280(10) .0180(10) .0031(8) .0002(9) -.0018(9)
C6 .0400(10) .047(2) .0180(10) .0090(10) -.0020(10) .0060(10)
C7 .0310(10) .0460(10) .0260(10) .0070(10) .0050(10) -.0060(10)
C8 .0410(10) .0310(10) .0340(10) -.0050(10) -.0030(10) -.0120(10)
C9 .0300(10) .0248(10) .041(2) .0024(9) .0050(10) .0000(10)
B .0250(10) .0280(10) .041(2) -.0067(9) .0050(10) -.005(2)

loop_
_atom_type_symbol
_atom_type_description
_atom_type_scat_dispersion_real
_atom_type_scat_dispersion_imag
_atom_type_scat_source
C C .018 .009
;International Tables for Crystallography
(1992, Vol. C, Tables 4.2.6.8 and 6.1.1.1)
;
H H .000 .000
;International Tables for Crystallography
(1992, Vol. C, Table 6.1.1.2)
;
B B .009 .004
;International Tables for Crystallography
(1992, Vol. C, Tables 4.2.6.8 and 6.1.1.1)
;
P P .295 .434
;International Tables for Crystallography
(1992, Vol. C, Tables 4.2.6.8 and 6.1.1.1)
;

loop_
_geom_angle_atom_site_label_1
_geom_angle_atom_site_label_2
_geom_angle_atom_site_label_3
_geom_angle
_geom_angle_publ_flag
C1 P C4 95.7(2) yes
C1 P C5 107.8(2) yes
C1 P B 116.2(2) yes
C4 P C5 109.8(2) yes
C4 P B 112.0(2) yes
C5 P B 113.9(2) yes
P C1 C2 103.5(2) no
P C1 C9 114.4(2) no
C2 C1 C9 114.1(3) no
C1 C2 C3 107.6(3) no
C2 C3 C4 107.4(3) no
P C4 C3 105.7(2) no
P C5 C6 107.7(2) no
P C5 C7 108.2(2) no
P C5 C8 111.9(3) no
C6 C5 C7 110.3(3) no
C6 C5 C8 109.8(3) no
C7 C5 C8 108.9(3) no

loop_
_geom_bond_atom_site_label_1
_geom_bond_atom_site_label_2
_geom_bond_site_symmetry_1
_geom_bond_site_symmetry_2
_geom_bond_distance
_geom_bond_publ_flag
P C1 . . 1.843(4) yes
P C4 . . 1.829(4) yes
P C5 . . 1.851(4) yes
P B . . 1.926(4) yes
C1 C2 . . 1.536(5) no
C1 C9 . . 1.523(4) yes
C2 C3 . . 1.518(5) no
C3 C4 . . 1.539(5) no
C5 C6 . . 1.523(5) no
C5 C7 . . 1.538(5) no
C5 C8 . . 1.539(5) no

loop_
_geom_torsion_atom_site_label_1
_geom_torsion_atom_site_label_2
_geom_torsion_atom_site_label_3
_geom_torsion_atom_site_label_4
_geom_torsion
_geom_torsion_publ_flag
P C1 C2 C3 40.3(3) no
P C4 C3 C2 32.5(3) no
C1 P C4 C3 -7.8(3) no
C1 P C5 C6 -60.4(3) no
C1 P C5 C7 -179.6(2) no
C1 P C5 C8 60.4(3) no
C1 C2 C3 C4 -48.5(4) no
C2 C1 P C4 -18.2(2) yes
C2 C1 P C5 -131.1(2) no
C2 C1 P B 99.8(3) no
C3 C2 C1 C9 165.3(3) no
C3 C4 P C5 103.4(3) no
C3 C4 P B -129.0(3) no
C4 P C1 C9 -143.1(3) no
C4 P C5 C6 -163.4(3) no
C4 P C5 C7 77.3(3) no
C4 P C5 C8 -42.7(3) no
C5 P C1 C9 104.1(3) yes
C6 C5 P B 70.1(3) no
C7 C5 P B -49.2(3) no
C8 C5 P B -169.2(2) no
C9 C1 P B -25.1(4) yes
